data_1544816
loop_
_publ_author_name
'Hjouji, Mohammed Yassin'
'Mague, Joel T.'
'Kandri Rodi, Youssef'
'Ouzidan, Younes'
'Essassi, El Mokhtar'

_publ_section_title
;
 Ethyl
 2-(6-bromo-2-phenyl-3<i>H</i>-imidazo[4,5-<i>b</i>]pyridin-3-yl)acetate
;
_journal_coeditor_code SU4112
_journal_issue 12
_journal_name_full IUCrData
_journal_page_first x161999
_journal_paper_doi 10.1107/S2414314616019994
_journal_volume 1
_journal_year 2016
_chemical_formula_iupac 'C16 H14 Br N3 O2'
_chemical_formula_moiety 'C16 H14 Br N3 O2'
_chemical_formula_sum 'C16 H14 Br N3 O2'
_chemical_formula_weight 360.21
_chemical_name_systematic
;
Ethyl 2-{6-bromo-2-phenyl-3<i>H</i>-imidazo[4,5-<i>b</i>]pyridin-3-yl}acetate
;
_space_group_crystal_system monoclinic
_space_group_IT_number 14
_space_group_name_Hall '-P 2ybc'
_space_group_name_H-M_alt 'P 1 21/c 1'
_symmetry_space_group_name_Hall '-P 2ybc'
_symmetry_space_group_name_H-M 'P 1 21/c 1'
_atom_sites_solution_hydrogens geom
_atom_sites_solution_primary direct
_atom_sites_solution_secondary difmap
_audit_creation_method SHELXL-2014/7
_cell_angle_alpha 90
_cell_angle_beta 118.0730(10)
_cell_angle_gamma 90
_cell_formula_units_Z 8
_cell_length_a 21.1444(14)
_cell_length_b 7.6970(5)
_cell_length_c 21.2671(14)
_cell_measurement_reflns_used 9951
_cell_measurement_temperature 150(2)
_cell_measurement_theta_max 28.6634
_cell_measurement_theta_min 2.1706
_cell_volume 3054.0(3)
_computing_cell_refinement
;
<i>SAINT</i> (Bruker, 2016)
;
_computing_data_collection
;
<i>APEX3</i> (Bruker, 2016)
;
_computing_data_reduction
;
<i>SAINT</i> (Bruker, 2016)
;
_computing_molecular_graphics
;
<i>DIAMOND</i> (Brandenburg & Putz, 2012), Mercury (Macrae <i>et
al.</i>,  2008)
and PLATON (Spek, 2009)
;
_computing_publication_material
;
<i>SHELXTL</i> (Sheldrick, 2008)
;
_computing_structure_refinement
;
<i>SHELXL2014</i> (Sheldrick, 2015b)
;
_computing_structure_solution
;
<i>SHELXT</i> (Sheldrick, 2015a)
;
_diffrn_ambient_temperature 150(2)
_diffrn_detector_area_resol_mean 8.3333
_diffrn_measured_fraction_theta_full 0.996
_diffrn_measured_fraction_theta_max 0.996
_diffrn_measurement_device_type 'Bruker SMART APEX CCD'
_diffrn_measurement_method '\f and \w scans'
_diffrn_radiation_monochromator graphite
_diffrn_radiation_type MoK\a
_diffrn_radiation_wavelength 0.71073
_diffrn_reflns_av_R_equivalents 0.0369
_diffrn_reflns_limit_h_max 28
_diffrn_reflns_limit_h_min -28
_diffrn_reflns_limit_k_max 10
_diffrn_reflns_limit_k_min -10
_diffrn_reflns_limit_l_max 28
_diffrn_reflns_limit_l_min -28
_diffrn_reflns_number 56392
_diffrn_reflns_theta_full 28.800
_diffrn_reflns_theta_max 28.804
_diffrn_reflns_theta_min 1.916
_exptl_absorpt_coefficient_mu 2.702
_exptl_absorpt_correction_T_max 0.68
_exptl_absorpt_correction_T_min 0.52
_exptl_absorpt_correction_type multi-scan
_exptl_absorpt_process_details
;
(<i>SADABS</i>; Bruker, 2016)
;
_exptl_crystal_colour colourless
_exptl_crystal_density_diffrn 1.567
_exptl_crystal_density_method 'not measured'
_exptl_crystal_description block
_exptl_crystal_F_000 1456
_exptl_crystal_size_max 0.364
_exptl_crystal_size_mid 0.244
_exptl_crystal_size_min 0.156
_refine_diff_density_max 0.782
_refine_diff_density_min -0.639
_refine_ls_extinction_method none
_refine_ls_goodness_of_fit_ref 1.035
_refine_ls_hydrogen_treatment constr
_refine_ls_matrix_type full
_refine_ls_number_parameters 399
_refine_ls_number_reflns 7958
_refine_ls_number_restraints 0
_refine_ls_restrained_S_all 1.035
_refine_ls_R_factor_all 0.0430
_refine_ls_R_factor_gt 0.0307
_refine_ls_shift/su_max 0.002
_refine_ls_shift/su_mean 0.000
_refine_ls_structure_factor_coef Fsqd
_refine_ls_weighting_details 'w=1/[\s^2^(Fo^2^)+(0.0421P)^2^+0.9304P] where P=(Fo^2^+2Fc^2^)/3'
_refine_ls_weighting_scheme calc
_refine_ls_wR_factor_gt 0.0755
_refine_ls_wR_factor_ref 0.0803
_reflns_number_gt 6411
_reflns_number_total 7958
_reflns_threshold_expression 'I > 2\s(I)'
_cod_data_source_file su4112sup1.cif
_cod_data_source_block I
_cod_database_code 1544816
_shelx_space_group_comment
;
The symmetry employed for this shelxl refinement is uniquely defined
by the following loop, which should always be used as a source of
symmetry information in preference to the above space-group names.
They are only intended as comments.
;
_shelx_estimated_absorpt_t_min 0.440
_shelx_estimated_absorpt_t_max 0.678

loop_
_space_group_symop_operation_xyz
'x, y, z'
'-x, y+1/2, -z+1/2'
'-x, -y, -z'
'x, -y-1/2, z-1/2'

loop_
_atom_site_type_symbol
_atom_site_label
_atom_site_fract_x
_atom_site_fract_y
_atom_site_fract_z
_atom_site_U_iso_or_equiv
_atom_site_adp_type
_atom_site_calc_flag
_atom_site_occupancy
Br Br1 0.03279(2) 0.34558(3) -0.09058(2) 0.03671(6) Uani d 1
O O1 0.38784(7) 0.20747(17) 0.19067(9) 0.0438(4) Uani d 1
O O2 0.45553(6) 0.44806(16) 0.22466(7) 0.0314(3) Uani d 1
N N1 0.23565(8) 0.43626(19) 0.07421(8) 0.0276(3) Uani d 1
N N2 0.17346(7) 0.29001(18) 0.19504(7) 0.0230(3) Uani d 1
N N3 0.27629(7) 0.38736(18) 0.19942(8) 0.0232(3) Uani d 1
C C1 0.22566(9) 0.3863(2) 0.12858(9) 0.0229(3) Uani d 1
C C2 0.17676(10) 0.4227(2) 0.01076(10) 0.0297(4) Uani d 1
H H2 0.1796 0.4571 -0.0307 0.036 Uiso calc 1
C C3 0.11122(10) 0.3601(2) 0.00294(9) 0.0267(3) Uani d 1
C C4 0.10175(9) 0.3103(2) 0.06064(9) 0.0252(3) Uani d 1
H H4 0.0572 0.2689 0.0554 0.030 Uiso calc 1
C C5 0.16211(9) 0.3251(2) 0.12659(9) 0.0222(3) Uani d 1
C C6 0.24160(9) 0.3287(2) 0.23677(9) 0.0224(3) Uani d 1
C C7 0.27518(9) 0.3096(2) 0.31450(9) 0.0247(3) Uani d 1
C C8 0.23533(10) 0.3596(2) 0.34853(10) 0.0270(4) Uani d 1
H H8 0.1897 0.4123 0.3219 0.032 Uiso calc 1
C C9 0.26230(11) 0.3323(2) 0.42127(10) 0.0342(4) Uani d 1
H H9 0.2350 0.3663 0.4441 0.041 Uiso calc 1
C C10 0.32864(12) 0.2560(3) 0.46039(10) 0.0409(5) Uani d 1
H H10 0.3467 0.2365 0.5100 0.049 Uiso calc 1
C C11 0.36882(11) 0.2077(3) 0.42727(11) 0.0430(5) Uani d 1
H H11 0.4147 0.1563 0.4544 0.052 Uiso calc 1
C C12 0.34243(10) 0.2341(2) 0.35440(10) 0.0331(4) Uani d 1
H H12 0.3702 0.2008 0.3319 0.040 Uiso calc 1
C C13 0.34645(9) 0.4662(2) 0.22469(10) 0.0270(4) Uani d 1
H H13A 0.3674 0.4875 0.2766 0.032 Uiso calc 1
H H13B 0.3409 0.5800 0.2010 0.032 Uiso calc 1
C C14 0.39738(9) 0.3549(2) 0.21071(9) 0.0236(3) Uani d 1
C C15 0.51121(9) 0.3649(2) 0.21269(11) 0.0322(4) Uani d 1
H H15A 0.5119 0.2387 0.2219 0.039 Uiso calc 1
H H15B 0.5586 0.4133 0.2463 0.039 Uiso calc 1
C C16 0.49801(13) 0.3934(4) 0.13880(13) 0.0544(6) Uani d 1
H H16A 0.5367 0.3402 0.1324 0.082 Uiso calc 1
H H16B 0.4964 0.5185 0.1294 0.082 Uiso calc 1
H H16C 0.4521 0.3406 0.1055 0.082 Uiso calc 1
Br Br2 0.44606(2) 0.61495(3) 0.59602(2) 0.04201(7) Uani d 1
O O3 0.09890(6) 0.65678(15) 0.26396(7) 0.0287(3) Uani d 1
O O4 0.04948(6) 0.87883(14) 0.29441(6) 0.0232(2) Uani d 1
N N4 0.25938(8) 0.82785(18) 0.43947(8) 0.0258(3) Uani d 1
N N5 0.32621(7) 0.75523(18) 0.31553(7) 0.0224(3) Uani d 1
N N6 0.22554(7) 0.85498(17) 0.31455(7) 0.0204(3) Uani d 1
C C17 0.27181(8) 0.8110(2) 0.38410(9) 0.0208(3) Uani d 1
C C18 0.31420(10) 0.7737(2) 0.50126(9) 0.0283(4) Uani d 1
H H18 0.3098 0.7840 0.5435 0.034 Uiso calc 1
C C19 0.37712(9) 0.7032(2) 0.50626(9) 0.0274(4) Uani d 1
C C20 0.38933(9) 0.6896(2) 0.44782(9) 0.0249(3) Uani d 1
H H20 0.4325 0.6430 0.4513 0.030 Uiso calc 1
C C21 0.33398(8) 0.7488(2) 0.38388(8) 0.0214(3) Uani d 1
C C22 0.26099(8) 0.8176(2) 0.27574(8) 0.0199(3) Uani d 1
C C23 0.22979(8) 0.84618(19) 0.19843(9) 0.0203(3) Uani d 1
C C24 0.27120(9) 0.9308(2) 0.17252(9) 0.0228(3) Uani d 1
H H24 0.3180 0.9697 0.2048 0.027 Uiso calc 1
C C25 0.24465(9) 0.9582(2) 0.10030(9) 0.0270(4) Uani d 1
H H25 0.2728 1.0177 0.0832 0.032 Uiso calc 1
C C26 0.17650(10) 0.8986(2) 0.05261(10) 0.0304(4) Uani d 1
H H26 0.1583 0.9165 0.0029 0.036 Uiso calc 1
C C27 0.13536(10) 0.8131(2) 0.07791(10) 0.0313(4) Uani d 1
H H27 0.0889 0.7722 0.0453 0.038 Uiso calc 1
C C28 0.16135(9) 0.7866(2) 0.15052(9) 0.0266(3) Uani d 1
H H28 0.1328 0.7284 0.1675 0.032 Uiso calc 1
C C29 0.15676(8) 0.9377(2) 0.29260(9) 0.0213(3) Uani d 1
H H29A 0.1425 1.0014 0.2475 0.026 Uiso calc 1
H H29B 0.1610 1.0229 0.3293 0.026 Uiso calc 1
C C30 0.09915(8) 0.8050(2) 0.28196(8) 0.0202(3) Uani d 1
C C31 -0.00920(8) 0.7680(2) 0.28889(9) 0.0246(3) Uani d 1
H H31A -0.0262 0.6938 0.2459 0.029 Uiso calc 1
H H31B -0.0497 0.8413 0.2840 0.029 Uiso calc 1
C C32 0.01568(10) 0.6550(2) 0.35418(10) 0.0322(4) Uani d 1
H H32A -0.0255 0.5936 0.3530 0.048 Uiso calc 1
H H32B 0.0380 0.7277 0.3970 0.048 Uiso calc 1
H H32C 0.0507 0.5704 0.3550 0.048 Uiso calc 1

loop_
_atom_site_aniso_label
_atom_site_aniso_U_11
_atom_site_aniso_U_22
_atom_site_aniso_U_33
_atom_site_aniso_U_12
_atom_site_aniso_U_13
_atom_site_aniso_U_23
Br1 0.04049(11) 0.04320(12) 0.02440(10) -0.00655(8) 0.01359(8) 0.00355(7)
O1 0.0337(7) 0.0225(6) 0.0865(12) -0.0059(5) 0.0375(8) -0.0132(7)
O2 0.0226(6) 0.0299(6) 0.0477(8) -0.0078(5) 0.0215(6) -0.0128(6)
N1 0.0310(8) 0.0275(7) 0.0340(8) -0.0030(6) 0.0233(7) -0.0006(6)
N2 0.0227(7) 0.0250(7) 0.0244(7) -0.0007(5) 0.0137(6) -0.0001(5)
N3 0.0200(7) 0.0241(7) 0.0306(7) -0.0019(5) 0.0161(6) -0.0026(6)
C1 0.0237(8) 0.0211(7) 0.0306(9) -0.0005(6) 0.0182(7) -0.0015(6)
C2 0.0386(10) 0.0299(9) 0.0309(9) -0.0019(7) 0.0249(8) 0.0007(7)
C3 0.0300(9) 0.0263(8) 0.0258(9) 0.0000(7) 0.0148(7) 0.0008(6)
C4 0.0243(8) 0.0276(8) 0.0279(9) -0.0014(6) 0.0157(7) 0.0014(7)
C5 0.0230(8) 0.0217(7) 0.0274(8) 0.0007(6) 0.0166(7) 0.0011(6)
C6 0.0230(8) 0.0202(7) 0.0276(8) 0.0011(6) 0.0148(7) -0.0014(6)
C7 0.0243(8) 0.0204(7) 0.0278(9) -0.0044(6) 0.0110(7) -0.0024(6)
C8 0.0281(9) 0.0259(8) 0.0291(9) -0.0049(7) 0.0152(7) -0.0018(7)
C9 0.0435(11) 0.0326(9) 0.0291(9) -0.0115(8) 0.0192(9) -0.0046(7)
C10 0.0494(12) 0.0365(11) 0.0261(10) -0.0097(9) 0.0088(9) 0.0014(8)
C11 0.0353(11) 0.0358(10) 0.0370(11) 0.0012(8) -0.0004(9) 0.0027(8)
C12 0.0273(9) 0.0301(9) 0.0362(10) 0.0003(7) 0.0103(8) -0.0036(8)
C13 0.0227(8) 0.0248(8) 0.0395(10) -0.0058(6) 0.0197(7) -0.0083(7)
C14 0.0181(7) 0.0236(8) 0.0297(9) -0.0033(6) 0.0116(7) -0.0024(6)
C15 0.0179(8) 0.0332(9) 0.0485(12) -0.0003(7) 0.0181(8) -0.0024(8)
C16 0.0421(13) 0.0772(17) 0.0538(15) 0.0154(12) 0.0307(12) 0.0026(12)
Br2 0.04307(12) 0.04776(13) 0.02611(10) 0.00104(9) 0.00875(9) 0.00918(8)
O3 0.0278(6) 0.0227(6) 0.0422(7) -0.0029(5) 0.0219(6) -0.0076(5)
O4 0.0197(5) 0.0206(5) 0.0349(7) -0.0003(4) 0.0176(5) -0.0019(5)
N4 0.0296(7) 0.0279(7) 0.0250(7) -0.0025(6) 0.0170(6) -0.0016(6)
N5 0.0208(7) 0.0257(7) 0.0228(7) -0.0004(5) 0.0121(6) -0.0035(5)
N6 0.0179(6) 0.0230(7) 0.0235(7) -0.0009(5) 0.0125(6) -0.0027(5)
C17 0.0207(7) 0.0196(7) 0.0243(8) -0.0033(6) 0.0124(6) -0.0024(6)
C18 0.0348(9) 0.0295(9) 0.0249(9) -0.0045(7) 0.0176(8) -0.0007(7)
C19 0.0297(9) 0.0265(8) 0.0217(8) -0.0033(7) 0.0087(7) 0.0013(6)
C20 0.0213(8) 0.0259(8) 0.0266(9) -0.0011(6) 0.0105(7) -0.0003(6)
C21 0.0216(8) 0.0210(7) 0.0245(8) -0.0033(6) 0.0132(7) -0.0032(6)
C22 0.0195(7) 0.0196(7) 0.0237(8) -0.0033(6) 0.0128(6) -0.0045(6)
C23 0.0205(7) 0.0195(7) 0.0233(8) 0.0007(6) 0.0123(6) -0.0026(6)
C24 0.0200(7) 0.0216(7) 0.0286(8) -0.0004(6) 0.0129(7) -0.0030(6)
C25 0.0327(9) 0.0253(8) 0.0305(9) -0.0005(7) 0.0211(8) 0.0004(7)
C26 0.0348(10) 0.0340(9) 0.0229(9) 0.0010(8) 0.0140(8) 0.0006(7)
C27 0.0252(9) 0.0392(10) 0.0258(9) -0.0058(7) 0.0089(7) -0.0064(7)
C28 0.0232(8) 0.0319(9) 0.0263(9) -0.0053(7) 0.0131(7) -0.0041(7)
C29 0.0180(7) 0.0208(7) 0.0279(8) -0.0005(6) 0.0131(7) -0.0014(6)
C30 0.0179(7) 0.0226(8) 0.0211(8) 0.0007(6) 0.0101(6) 0.0002(6)
C31 0.0179(7) 0.0264(8) 0.0322(9) -0.0020(6) 0.0141(7) -0.0007(7)
C32 0.0304(9) 0.0356(10) 0.0360(10) -0.0025(8) 0.0200(8) 0.0029(8)

loop_
_atom_type_symbol
_atom_type_description
_atom_type_scat_dispersion_real
_atom_type_scat_dispersion_imag
_atom_type_scat_source
C C 0.0033 0.0016 'International Tables Vol C Tables 4.2.6.8 and 6.1.1.4'
H H 0.0000 0.0000 'International Tables Vol C Tables 4.2.6.8 and 6.1.1.4'
N N 0.0061 0.0033 'International Tables Vol C Tables 4.2.6.8 and 6.1.1.4'
O O 0.0106 0.0060 'International Tables Vol C Tables 4.2.6.8 and 6.1.1.4'
Br Br -0.2901 2.4595 'International Tables Vol C Tables 4.2.6.8 and 6.1.1.4'

loop_
_geom_angle_atom_site_label_1
_geom_angle_atom_site_label_2
_geom_angle_atom_site_label_3
_geom_angle
C14 O2 C15 117.40(13)
C1 N1 C2 113.65(14)
C6 N2 C5 104.84(13)
C1 N3 C6 106.05(13)
C1 N3 C13 122.69(14)
C6 N3 C13 130.39(15)
N1 C1 N3 126.24(15)
N1 C1 C5 127.80(16)
N3 C1 C5 105.95(14)
N1 C2 C3 122.95(16)
N1 C2 H2 118.5
C3 C2 H2 118.5
C4 C3 C2 122.45(17)
C4 C3 Br1 119.41(13)
C2 C3 Br1 118.14(13)
C5 C4 C3 115.11(15)
C5 C4 H4 122.4
C3 C4 H4 122.4
N2 C5 C4 131.91(15)
N2 C5 C1 110.07(14)
C4 C5 C1 118.02(15)
N2 C6 N3 113.08(14)
N2 C6 C7 122.00(15)
N3 C6 C7 124.91(15)
C12 C7 C8 119.34(17)
C12 C7 C6 122.80(16)
C8 C7 C6 117.74(15)
C9 C8 C7 120.19(18)
C9 C8 H8 119.9
C7 C8 H8 119.9
C10 C9 C8 120.21(19)
C10 C9 H9 119.9
C8 C9 H9 119.9
C9 C10 C11 120.00(19)
C9 C10 H10 120.0
C11 C10 H10 120.0
C10 C11 C12 120.40(19)
C10 C11 H11 119.8
C12 C11 H11 119.8
C11 C12 C7 119.85(19)
C11 C12 H12 120.1
C7 C12 H12 120.1
N3 C13 C14 112.88(13)
N3 C13 H13A 109.0
C14 C13 H13A 109.0
N3 C13 H13B 109.0
C14 C13 H13B 109.0
H13A C13 H13B 107.8
O1 C14 O2 125.04(16)
O1 C14 C13 126.29(15)
O2 C14 C13 108.66(13)
O2 C15 C16 110.81(16)
O2 C15 H15A 109.5
C16 C15 H15A 109.5
O2 C15 H15B 109.5
C16 C15 H15B 109.5
H15A C15 H15B 108.1
C15 C16 H16A 109.5
C15 C16 H16B 109.5
H16A C16 H16B 109.5
C15 C16 H16C 109.5
H16A C16 H16C 109.5
H16B C16 H16C 109.5
C30 O4 C31 117.07(12)
C17 N4 C18 113.36(15)
C22 N5 C21 104.92(13)
C17 N6 C22 106.23(13)
C17 N6 C29 123.50(13)
C22 N6 C29 130.06(14)
N4 C17 N6 126.23(15)
N4 C17 C21 127.87(15)
N6 C17 C21 105.89(14)
N4 C18 C19 123.22(16)
N4 C18 H18 118.4
C19 C18 H18 118.4
C20 C19 C18 122.31(16)
C20 C19 Br2 119.65(13)
C18 C19 Br2 117.99(13)
C19 C20 C21 115.21(15)
C19 C20 H20 122.4
C21 C20 H20 122.4
N5 C21 C20 131.96(15)
N5 C21 C17 110.08(14)
C20 C21 C17 117.94(15)
N5 C22 N6 112.88(14)
N5 C22 C23 123.58(14)
N6 C22 C23 123.53(14)
C24 C23 C28 119.45(15)
C24 C23 C22 118.44(14)
C28 C23 C22 122.08(14)
C25 C24 C23 120.56(15)
C25 C24 H24 119.7
C23 C24 H24 119.7
C24 C25 C26 119.93(16)
C24 C25 H25 120.0
C26 C25 H25 120.0
C27 C26 C25 119.81(17)
C27 C26 H26 120.1
C25 C26 H26 120.1
C26 C27 C28 120.61(17)
C26 C27 H27 119.7
C28 C27 H27 119.7
C27 C28 C23 119.62(16)
C27 C28 H28 120.2
C23 C28 H28 120.2
N6 C29 C30 111.38(13)
N6 C29 H29A 109.4
C30 C29 H29A 109.4
N6 C29 H29B 109.4
C30 C29 H29B 109.4
H29A C29 H29B 108.0
O3 C30 O4 125.81(15)
O3 C30 C29 124.54(14)
O4 C30 C29 109.65(13)
O4 C31 C32 110.30(13)
O4 C31 H31A 109.6
C32 C31 H31A 109.6
O4 C31 H31B 109.6
C32 C31 H31B 109.6
H31A C31 H31B 108.1
C31 C32 H32A 109.5
C31 C32 H32B 109.5
H32A C32 H32B 109.5
C31 C32 H32C 109.5
H32A C32 H32C 109.5
H32B C32 H32C 109.5

loop_
_geom_bond_atom_site_label_1
_geom_bond_atom_site_label_2
_geom_bond_distance
Br1 C3 1.9011(18)
O1 C14 1.196(2)
O2 C14 1.3305(19)
O2 C15 1.464(2)
N1 C1 1.326(2)
N1 C2 1.342(2)
N2 C6 1.323(2)
N2 C5 1.386(2)
N3 C1 1.378(2)
N3 C6 1.386(2)
N3 C13 1.452(2)
C1 C5 1.406(2)
C2 C3 1.401(2)
C2 H2 0.9500
C3 C4 1.387(2)
C4 C5 1.387(2)
C4 H4 0.9500
C6 C7 1.467(2)
C7 C12 1.394(2)
C7 C8 1.399(2)
C8 C9 1.390(3)
C8 H8 0.9500
C9 C10 1.381(3)
C9 H9 0.9500
C10 C11 1.385(3)
C10 H10 0.9500
C11 C12 1.393(3)
C11 H11 0.9500
C12 H12 0.9500
C13 C14 1.511(2)
C13 H13A 0.9900
C13 H13B 0.9900
C15 C16 1.477(3)
C15 H15A 0.9900
C15 H15B 0.9900
C16 H16A 0.9800
C16 H16B 0.9800
C16 H16C 0.9800
Br2 C19 1.9004(17)
O3 C30 1.2025(19)
O4 C30 1.3258(19)
O4 C31 1.4644(19)
N4 C17 1.328(2)
N4 C18 1.346(2)
N5 C22 1.323(2)
N5 C21 1.385(2)
N6 C17 1.378(2)
N6 C22 1.381(2)
N6 C29 1.4489(19)
C17 C21 1.401(2)
C18 C19 1.394(3)
C18 H18 0.9500
C19 C20 1.387(2)
C20 C21 1.389(2)
C20 H20 0.9500
C22 C23 1.472(2)
C23 C24 1.396(2)
C23 C28 1.398(2)
C24 C25 1.381(2)
C24 H24 0.9500
C25 C26 1.393(3)
C25 H25 0.9500
C26 C27 1.386(3)
C26 H26 0.9500
C27 C28 1.389(2)
C27 H27 0.9500
C28 H28 0.9500
C29 C30 1.523(2)
C29 H29A 0.9900
C29 H29B 0.9900
C31 C32 1.508(2)
C31 H31A 0.9900
C31 H31B 0.9900
C32 H32A 0.9800
C32 H32B 0.9800
C32 H32C 0.9800

loop_
_geom_hbond_atom_site_label_D
_geom_hbond_atom_site_label_H
_geom_hbond_atom_site_label_A
_geom_hbond_site_symmetry_A
_geom_hbond_distance_DH
_geom_hbond_distance_HA
_geom_hbond_distance_DA
_geom_hbond_angle_DHA
_geom_hbond_publ_flag
C8 H8 O3 . 0.95 2.55 3.450(2) 158 yes
C13 H13A N5 . 0.99 2.52 3.105(2) 117 yes
C15 H15A O2 2_645 0.99 2.46 3.418(2) 164 yes
C24 H24 O1 1_565 0.95 2.46 3.142(2) 129 yes
C28 H28 O3 . 0.95 2.53 3.400(2) 152 yes
C31 H31A O4 2_545 0.99 2.54 3.379(2) 142 yes

loop_
_geom_torsion_atom_site_label_1
_geom_torsion_atom_site_label_2
_geom_torsion_atom_site_label_3
_geom_torsion_atom_site_label_4
_geom_torsion
C2 N1 C1 N3 -179.53(16)
C2 N1 C1 C5 -0.8(3)
C6 N3 C1 N1 178.59(16)
C13 N3 C1 N1 8.2(2)
C6 N3 C1 C5 -0.39(17)
C13 N3 C1 C5 -170.75(14)
C1 N1 C2 C3 -0.5(2)
N1 C2 C3 C4 1.3(3)
N1 C2 C3 Br1 -179.18(13)
C2 C3 C4 C5 -0.6(3)
Br1 C3 C4 C5 179.82(12)
C6 N2 C5 C4 179.93(18)
C6 N2 C5 C1 -0.04(18)
C3 C4 C5 N2 179.51(17)
C3 C4 C5 C1 -0.5(2)
N1 C1 C5 N2 -178.69(16)
N3 C1 C5 N2 0.28(18)
N1 C1 C5 C4 1.3(3)
N3 C1 C5 C4 -179.69(14)
C5 N2 C6 N3 -0.23(18)
C5 N2 C6 C7 179.86(14)
C1 N3 C6 N2 0.40(18)
C13 N3 C6 N2 169.74(15)
C1 N3 C6 C7 -179.69(15)
C13 N3 C6 C7 -10.4(3)
N2 C6 C7 C12 135.06(18)
N3 C6 C7 C12 -44.8(2)
N2 C6 C7 C8 -40.7(2)
N3 C6 C7 C8 139.38(16)
C12 C7 C8 C9 -0.7(2)
C6 C7 C8 C9 175.21(15)
C7 C8 C9 C10 0.1(3)
C8 C9 C10 C11 0.6(3)
C9 C10 C11 C12 -0.6(3)
C10 C11 C12 C7 0.0(3)
C8 C7 C12 C11 0.7(3)
C6 C7 C12 C11 -175.04(17)
C1 N3 C13 C14 -77.4(2)
C6 N3 C13 C14 114.83(18)
C15 O2 C14 O1 1.7(3)
C15 O2 C14 C13 -178.48(15)
N3 C13 C14 O1 -10.3(3)
N3 C13 C14 O2 169.93(15)
C14 O2 C15 C16 89.1(2)
C18 N4 C17 N6 179.81(15)
C18 N4 C17 C21 -1.4(2)
C22 N6 C17 N4 179.21(15)
C29 N6 C17 N4 3.9(2)
C22 N6 C17 C21 0.22(16)
C29 N6 C17 C21 -175.04(13)
C17 N4 C18 C19 -1.4(2)
N4 C18 C19 C20 2.6(3)
N4 C18 C19 Br2 -174.78(13)
C18 C19 C20 C21 -0.9(2)
Br2 C19 C20 C21 176.44(12)
C22 N5 C21 C20 177.30(17)
C22 N5 C21 C17 -0.68(17)
C19 C20 C21 N5 -179.45(16)
C19 C20 C21 C17 -1.6(2)
N4 C17 C21 N5 -178.69(15)
N6 C17 C21 N5 0.28(17)
N4 C17 C21 C20 3.0(3)
N6 C17 C21 C20 -178.02(14)
C21 N5 C22 N6 0.84(17)
C21 N5 C22 C23 -179.91(14)
C17 N6 C22 N5 -0.69(18)
C29 N6 C22 N5 174.15(14)
C17 N6 C22 C23 -179.94(14)
C29 N6 C22 C23 -5.1(2)
N5 C22 C23 C24 -46.9(2)
N6 C22 C23 C24 132.28(16)
N5 C22 C23 C28 131.04(17)
N6 C22 C23 C28 -49.8(2)
C28 C23 C24 C25 1.0(2)
C22 C23 C24 C25 179.01(15)
C23 C24 C25 C26 -1.1(2)
C24 C25 C26 C27 0.5(3)
C25 C26 C27 C28 0.2(3)
C26 C27 C28 C23 -0.3(3)
C24 C23 C28 C27 -0.3(2)
C22 C23 C28 C27 -178.23(16)
C17 N6 C29 C30 -83.16(18)
C22 N6 C29 C30 102.78(18)
C31 O4 C30 O3 3.0(2)
C31 O4 C30 C29 -178.06(13)
N6 C29 C30 O3 -29.5(2)
N6 C29 C30 O4 151.51(13)
C30 O4 C31 C32 77.07(18)

_cod_database_fobs_code 1544816
